data_7100917
loop_
_publ_author_name
'Chen-Hsiung Hung'
'Chia-Hou Chang'
'Wei-Ming Ching'
'Chuan-Hung Chuang'

_publ_section_title
;
Molecular Assembling Using Axial Phenolate on Iron
N-Confused Porphyrin Complex
;
_journal_name_full 'Chemical Communications'
_journal_paper_doi 10.1039/b600423g
_journal_year 2006
_chemical_formula_sum 'C118 H100 Cl4 Fe2 N8 Na2 O6'
_chemical_formula_weight 2025.54
_space_group_IT_number 2
_symmetry_cell_setting triclinic
_symmetry_space_group_name_Hall '-P 1'
_symmetry_space_group_name_H-M 'P -1'
_cell_angle_alpha 75.423(2)
_cell_angle_beta 87.871(2)
_cell_angle_gamma 88.046(2)
_cell_formula_units_Z 1
_cell_length_a 13.2565(14)
_cell_length_b 13.3978(14)
_cell_length_c 14.8122(16)
_cell_measurement_temperature 150(2)
_cell_volume 2543.5(5)
_diffrn_ambient_temperature 150(2)
_exptl_crystal_density_diffrn 1.322
_cod_depositor_comments
;
The following automatic conversions were performed:
'_symmetry_cell_setting' value 'Triclinic' changed to 'triclinic'
according to '/home/saulius/struct/CIF-dictionaries/cif_core.dic'
dictionary named 'cif_core.dic' version 2.4.1 from 2010-06-29.

Automatic conversion script
Id: cif_fix_enum 1527 2010-12-29 10:47:43Z saulius 
;
_cod_database_code 7100917

loop_
_symmetry_equiv_pos_as_xyz
'x, y, z'
'-x, -y, -z'

loop_
_atom_site_label
_atom_site_type_symbol
_atom_site_fract_x
_atom_site_fract_y
_atom_site_fract_z
_atom_site_U_iso_or_equiv
_atom_site_adp_type
_atom_site_occupancy
_atom_site_symmetry_multiplicity
_atom_site_calc_flag
_atom_site_refinement_flags
_atom_site_disorder_assembly
_atom_site_disorder_group
Fe1 Fe 0.66517(6) 0.69855(6) 0.57176(6) 0.0284(2) Uani 1 1 d . A 7
N1 N 0.7044(3) 0.5520(3) 0.6391(3) 0.0255(11) Uani 1 1 d . A 7
N2 N 0.5192(3) 0.6556(3) 0.5666(3) 0.0272(11) Uani 1 1 d . A 7
N3 N 0.8136(3) 0.7223(3) 0.5314(3) 0.0263(11) Uani 1 1 d . A 7
N4 N 0.5381(3) 0.9590(3) 0.3763(3) 0.0303(12) Uani 1 1 d . . 7
Na1 Na 0.56362(16) 0.89387(15) 0.70258(15) 0.0431(6) Uani 1 1 d . . 7
C1 C 0.6321(4) 0.8186(4) 0.4709(4) 0.0351(15) Uani 1 1 d . A 7
C2 C 0.6997(4) 0.8938(4) 0.4154(4) 0.0278(14) Uani 1 1 d . A 7
C3 C 0.6350(4) 0.9745(4) 0.3629(4) 0.0307(14) Uani 1 1 d . A 7
H1 H 0.6608 1.0349 0.3214 0.037 Uiso 1 1 calc R A 7
C4 C 0.5326(4) 0.8613(4) 0.4407(4) 0.0279(14) Uani 1 1 d . A 7
C5 C 0.4409(4) 0.8127(4) 0.4642(3) 0.0251(13) Uani 1 1 d . A 7
C6 C 0.4358(4) 0.7120(4) 0.5234(3) 0.0246(13) Uani 1 1 d . A 7
C7 C 0.3460(4) 0.6561(4) 0.5519(4) 0.0336(15) Uani 1 1 d . A 7
H16 H 0.2795 0.6782 0.5329 0.040 Uiso 1 1 calc R A 7
C8 C 0.3730(4) 0.5659(4) 0.6111(4) 0.0334(15) Uani 1 1 d . A 7
H15 H 0.3284 0.5128 0.6410 0.040 Uiso 1 1 calc R A 7
C9 C 0.4806(4) 0.5633(4) 0.6215(4) 0.0263(13) Uani 1 1 d . A 7
C10 C 0.5336(4) 0.4836(4) 0.6792(3) 0.0264(13) Uani 1 1 d . A 7
C11 C 0.6391(4) 0.4782(4) 0.6883(4) 0.0296(14) Uani 1 1 d . A 7
C12 C 0.6968(4) 0.3950(4) 0.7476(4) 0.0349(15) Uani 1 1 d . A 7
H11 H 0.6701 0.3346 0.7883 0.042 Uiso 1 1 calc R A 7
C13 C 0.7937(4) 0.4183(4) 0.7351(4) 0.0345(15) Uani 1 1 d . A 7
H10 H 0.8488 0.3780 0.7655 0.041 Uiso 1 1 calc R A 7
C14 C 0.8000(4) 0.5158(4) 0.6672(4) 0.0293(14) Uani 1 1 d . A 7
C15 C 0.8889(4) 0.5665(4) 0.6348(4) 0.0269(14) Uani 1 1 d . A 7
C16 C 0.8936(4) 0.6617(4) 0.5693(4) 0.0259(13) Uani 1 1 d . A 7
C17 C 0.9874(4) 0.7078(4) 0.5317(4) 0.0352(15) Uani 1 1 d . A 7
H6 H 1.0533 0.6809 0.5480 0.042 Uiso 1 1 calc R A 7
C18 C 0.9639(4) 0.7965(4) 0.4691(4) 0.0343(15) Uani 1 1 d . A 7
H5 H 1.0106 0.8432 0.4321 0.041 Uiso 1 1 calc R A 7
C19 C 0.8563(4) 0.8080(4) 0.4680(4) 0.0270(14) Uani 1 1 d . A 7
C20 C 0.8045(4) 0.8891(4) 0.4130(4) 0.0280(14) Uani 1 1 d . A 7
C21 C 0.3463(4) 0.8610(4) 0.4205(4) 0.0264(13) Uani 1 1 d . A 7
C22 C 0.3123(4) 0.9574(4) 0.4268(4) 0.0303(14) Uani 1 1 d . . 7
H22 H 0.3494 0.9940 0.4612 0.036 Uiso 1 1 calc R . 7
C23 C 0.2896(4) 0.8098(4) 0.3684(4) 0.0342(15) Uani 1 1 d . A 7
H23 H 0.3111 0.7432 0.3629 0.041 Uiso 1 1 calc R A 7
C24 C 0.2255(4) 1.0017(4) 0.3841(4) 0.0357(15) Uani 1 1 d . A 7
H24 H 0.2035 1.0679 0.3904 0.043 Uiso 1 1 calc R A 7
C25 C 0.2029(4) 0.8550(4) 0.3250(4) 0.0405(16) Uani 1 1 d . A 7
H25 H 0.1658 0.8192 0.2899 0.049 Uiso 1 1 calc R A 7
C26 C 0.1696(4) 0.9523(4) 0.3324(4) 0.0397(16) Uani 1 1 d . A 7
H26 H 0.1102 0.9838 0.3027 0.048 Uiso 1 1 calc R A 7
C27 C 0.4747(4) 0.3956(4) 0.7388(4) 0.0283(14) Uani 1 1 d . A 7
C28 C 0.4610(4) 0.3819(4) 0.8333(4) 0.0391(15) Uani 1 1 d . A 7
H28 H 0.4906 0.4291 0.8621 0.047 Uiso 1 1 calc R A 7
C29 C 0.4314(4) 0.3244(4) 0.6970(4) 0.0370(15) Uani 1 1 d . A 7
H29 H 0.4393 0.3319 0.6316 0.044 Uiso 1 1 calc R A 7
C30 C 0.4052(4) 0.3009(4) 0.8890(4) 0.0422(17) Uani 1 1 d . A 7
H30 H 0.3957 0.2935 0.9542 0.051 Uiso 1 1 calc R A 7
C31 C 0.3766(4) 0.2424(4) 0.7527(4) 0.0414(16) Uani 1 1 d . A 7
H31 H 0.3480 0.1936 0.7251 0.050 Uiso 1 1 calc R A 7
C32 C 0.3645(4) 0.2325(4) 0.8457(4) 0.0382(16) Uani 1 1 d . A 7
H32 H 0.3267 0.1767 0.8822 0.046 Uiso 1 1 calc R A 7
C33 C 0.9846(4) 0.5153(4) 0.6752(4) 0.0307(14) Uani 1 1 d . A 7
C34 C 1.0249(5) 0.5448(5) 0.7484(5) 0.067(2) Uani 1 1 d . A 7
H34 H 0.9915 0.5964 0.7732 0.080 Uiso 1 1 calc R A 7
C35 C 1.0329(4) 0.4431(5) 0.6419(4) 0.0529(19) Uani 1 1 d . A 7
H35 H 1.0056 0.4229 0.5910 0.063 Uiso 1 1 calc R A 7
C36 C 1.1139(5) 0.4992(5) 0.7858(5) 0.079(3) Uani 1 1 d . A 7
H36 H 1.1421 0.5203 0.8359 0.095 Uiso 1 1 calc R A 7
C37 C 1.1218(5) 0.3965(5) 0.6794(5) 0.064(2) Uani 1 1 d . A 7
H37 H 1.1549 0.3448 0.6546 0.076 Uiso 1 1 calc R A 7
C38 C 1.1615(5) 0.4252(5) 0.7520(5) 0.058(2) Uani 1 1 d . A 7
H38 H 1.2222 0.3933 0.7787 0.069 Uiso 1 1 calc R A 7
C39 C 0.8577(4) 0.9754(4) 0.3450(4) 0.0303(14) Uani 1 1 d . A 7
C40 C 0.9006(4) 1.0533(4) 0.3742(4) 0.0523(19) Uani 1 1 d . A 7
H40 H 0.9003 1.0513 0.4388 0.063 Uiso 1 1 calc R A 7
C41 C 0.8643(5) 0.9784(5) 0.2539(4) 0.069(2) Uani 1 1 d . A 7
H41 H 0.8391 0.9229 0.2329 0.083 Uiso 1 1 calc R A 7
C42 C 0.9443(5) 1.1348(5) 0.3095(5) 0.062(2) Uani 1 1 d . A 7
H42 H 0.9718 1.1894 0.3303 0.074 Uiso 1 1 calc R A 7
C43 C 0.9084(5) 1.0633(5) 0.1880(5) 0.084(3) Uani 1 1 d . A 7
H80 H 0.9092 1.0666 0.1231 0.101 Uiso 1 1 calc R A 7
C44 C 0.9487(5) 1.1382(5) 0.2189(5) 0.061(2) Uani 1 1 d . A 7
H43 H 0.9805 1.1940 0.1760 0.073 Uiso 1 1 calc R A 7
O1 O 0.6578(2) 0.7557(2) 0.6823(2) 0.0321(9) Uani 1 1 d . A 7
C45 C 0.6916(4) 0.7052(4) 0.7654(4) 0.0333(15) Uani 1 1 d . A 7
C46 C 0.7892(4) 0.7168(5) 0.7930(5) 0.0559(19) Uani 1 1 d . A 7
H45 H 0.8335 0.7629 0.7522 0.067 Uiso 1 1 calc R A 7
C47 C 0.6315(4) 0.6350(4) 0.8305(4) 0.0468(17) Uani 1 1 d . A 7
H46 H 0.5645 0.6244 0.8151 0.056 Uiso 1 1 calc R A 7
C48 C 0.8222(5) 0.6609(5) 0.8803(5) 0.072(2) Uani 1 1 d . A 7
H48 H 0.8894 0.6698 0.8965 0.087 Uiso 1 1 calc R A 7
C49 C 0.6676(5) 0.5801(4) 0.9179(4) 0.0560(19) Uani 1 1 d . A 7
H47 H 0.6256 0.5326 0.9599 0.067 Uiso 1 1 calc R A 7
C50 C 0.7641(5) 0.5956(5) 0.9421(5) 0.065(2) Uani 1 1 d . A 7
H49 H 0.7888 0.5607 1.0015 0.078 Uiso 1 1 calc R A 7
O2 O 0.4232(3) 0.8113(3) 0.7908(3) 0.0412(10) Uani 1 1 d . B 7
C51 C 0.3959(5) 0.8112(5) 0.8838(4) 0.066(2) Uani 1 1 d . B 7
H50A H 0.3408 0.8626 0.8852 0.079 Uiso 1 1 calc R B 7
H50B H 0.4545 0.8287 0.9158 0.079 Uiso 1 1 calc R B 7
C52 C 0.3618(6) 0.7058(5) 0.9307(5) 0.108(3) Uani 1 1 d . B 7
H73A H 0.4192 0.6613 0.9595 0.129 Uiso 1 1 calc R B 7
H73B H 0.3095 0.7081 0.9796 0.129 Uiso 1 1 calc R B 7
C53 C 0.3203(5) 0.6673(5) 0.8553(5) 0.085(3) Uani 1 1 d . B 7
H52A H 0.2456 0.6690 0.8592 0.102 Uiso 1 1 calc R B 7
H52B H 0.3442 0.5955 0.8595 0.102 Uiso 1 1 calc R B 7
C54 C 0.3584(5) 0.7396(4) 0.7635(5) 0.067(2) Uani 1 1 d . B 7
H51A H 0.3968 0.7001 0.7247 0.081 Uiso 1 1 calc R B 7
H51B H 0.3012 0.7768 0.7274 0.081 Uiso 1 1 calc R B 7
O3 O 0.6132(3) 0.9557(3) 0.8271(3) 0.0490(11) Uani 1 1 d . C 7
C55 C 0.6942(5) 0.9297(5) 0.8918(4) 0.0579(19) Uani 1 1 d . C 7
H53A H 0.7604 0.9352 0.8578 0.069 Uiso 1 1 calc R C 7
H53B H 0.6877 0.8583 0.9308 0.069 Uiso 1 1 calc R C 7
C56 C 0.6854(6) 1.0052(5) 0.9508(5) 0.100(3) Uani 1 1 d . C 7
H72A H 0.6479 0.9754 1.0100 0.120 Uiso 1 1 calc R C 7
H72B H 0.7530 1.0249 0.9655 0.120 Uiso 1 1 calc R C 7
C57 C 0.6302(6) 1.0947(5) 0.8951(5) 0.084(2) Uani 1 1 d . C 7
H71A H 0.6775 1.1448 0.8564 0.101 Uiso 1 1 calc R C 7
H71B H 0.5890 1.1295 0.9358 0.101 Uiso 1 1 calc R C 7
C58 C 0.5646(4) 1.0517(4) 0.8352(4) 0.0522(18) Uani 1 1 d . C 7
H70A H 0.4962 1.0391 0.8643 0.063 Uiso 1 1 calc R C 7
H70B H 0.5585 1.1002 0.7730 0.063 Uiso 1 1 calc R C 7
Cl1 Cl 1.1120(5) 0.7979(8) 0.0743(6) 0.169(4) Uani 0.50 1 d P D 1
Cl2 Cl 0.9101(4) 0.8435(7) 0.0441(4) 0.152(3) Uani 0.50 1 d P D 1
C60 C 0.9779(16) 0.764(2) 0.0670(18) 0.321(14) Uani 0.50 1 d P D 1
H60A H 0.9748 0.7227 0.0205 0.385 Uiso 0.50 1 calc PR D 1
H60B H 0.9566 0.7192 0.1282 0.385 Uiso 0.50 1 calc PR D 1
Cl1A Cl 1.0191(18) 0.8518(14) 0.1064(13) 0.421(11) Uani 0.50 1 d P E 2
Cl2A Cl 1.0698(13) 0.6978(13) 0.0351(9) 0.372(9) Uani 0.50 1 d P E 2
C60A C 0.9779(16) 0.764(2) 0.0670(18) 0.321(14) Uani 0.50 1 d P E 2
H60C H 0.9352 0.7943 0.0130 0.385 Uiso 0.50 1 calc PR E 2
H60D H 0.9356 0.7182 0.1156 0.385 Uiso 0.50 1 calc PR E 2

loop_
_atom_site_aniso_label
_atom_site_aniso_U_11
_atom_site_aniso_U_22
_atom_site_aniso_U_33
_atom_site_aniso_U_23
_atom_site_aniso_U_13
_atom_site_aniso_U_12
Fe1 0.0246(5) 0.0226(4) 0.0355(5) -0.0021(4) 0.0016(4) -0.0051(3)
N1 0.024(3) 0.018(2) 0.032(3) -0.002(2) 0.002(2) -0.004(2)
N2 0.024(3) 0.023(2) 0.029(3) 0.004(2) -0.002(2) 0.000(2)
N3 0.027(3) 0.022(2) 0.028(3) -0.002(2) 0.000(2) -0.001(2)
N4 0.028(3) 0.023(2) 0.035(3) 0.003(2) 0.000(2) -0.005(2)
Na1 0.0454(15) 0.0370(13) 0.0445(16) -0.0065(12) 0.0039(12) -0.0013(11)
C1 0.027(3) 0.032(3) 0.044(4) -0.006(3) 0.008(3) -0.009(3)
C2 0.037(4) 0.019(3) 0.026(3) -0.002(3) -0.003(3) -0.005(3)
C3 0.035(4) 0.024(3) 0.029(4) 0.001(3) 0.006(3) -0.009(3)
C4 0.028(3) 0.027(3) 0.026(3) 0.001(3) -0.001(3) -0.007(3)
C5 0.025(3) 0.026(3) 0.022(3) -0.002(3) -0.002(3) -0.003(3)
C6 0.022(3) 0.027(3) 0.025(3) -0.005(3) -0.006(3) -0.002(3)
C7 0.023(3) 0.026(3) 0.045(4) 0.004(3) 0.002(3) -0.005(3)
C8 0.028(3) 0.029(3) 0.041(4) -0.003(3) 0.006(3) -0.008(3)
C9 0.020(3) 0.026(3) 0.035(4) -0.011(3) 0.002(3) -0.007(2)
C10 0.031(3) 0.018(3) 0.025(3) 0.002(3) 0.002(3) -0.002(3)
C11 0.033(4) 0.021(3) 0.035(4) -0.009(3) 0.007(3) -0.005(3)
C12 0.038(4) 0.026(3) 0.035(4) 0.005(3) -0.007(3) 0.001(3)
C13 0.027(3) 0.028(3) 0.045(4) -0.001(3) -0.002(3) 0.000(3)
C14 0.020(3) 0.027(3) 0.041(4) -0.010(3) -0.010(3) 0.006(3)
C15 0.025(3) 0.024(3) 0.035(4) -0.012(3) -0.003(3) -0.002(3)
C16 0.023(3) 0.023(3) 0.030(3) -0.004(3) 0.000(3) -0.004(3)
C17 0.018(3) 0.034(3) 0.046(4) 0.006(3) -0.003(3) -0.001(3)
C18 0.026(3) 0.038(3) 0.039(4) -0.011(3) 0.005(3) -0.010(3)
C19 0.026(3) 0.025(3) 0.029(3) -0.006(3) 0.001(3) -0.004(3)
C20 0.030(3) 0.032(3) 0.025(3) -0.013(3) 0.000(3) -0.009(3)
C21 0.021(3) 0.030(3) 0.025(3) -0.002(3) 0.003(3) -0.002(3)
C22 0.030(3) 0.032(3) 0.029(4) -0.007(3) 0.005(3) -0.005(3)
C23 0.034(4) 0.027(3) 0.038(4) -0.001(3) 0.000(3) -0.001(3)
C24 0.031(4) 0.029(3) 0.040(4) 0.001(3) 0.008(3) 0.004(3)
C25 0.031(4) 0.048(4) 0.041(4) -0.006(4) -0.010(3) -0.010(3)
C26 0.025(4) 0.046(4) 0.040(4) 0.003(4) -0.002(3) -0.002(3)
C27 0.026(3) 0.023(3) 0.032(4) 0.002(3) -0.002(3) -0.002(2)
C28 0.046(4) 0.036(3) 0.035(4) -0.007(3) -0.003(3) -0.010(3)
C29 0.036(4) 0.031(3) 0.045(4) -0.013(3) 0.007(3) -0.006(3)
C30 0.046(4) 0.034(3) 0.035(4) 0.012(3) 0.001(3) -0.005(3)
C31 0.041(4) 0.029(3) 0.057(5) -0.017(3) 0.015(3) -0.015(3)
C32 0.033(4) 0.026(3) 0.049(4) 0.001(3) 0.012(3) -0.008(3)
C33 0.024(3) 0.027(3) 0.041(4) -0.007(3) 0.005(3) -0.004(3)
C34 0.056(5) 0.054(4) 0.102(6) -0.037(5) -0.047(5) 0.024(4)
C35 0.035(4) 0.073(5) 0.053(5) -0.022(4) -0.010(3) 0.025(4)
C36 0.052(5) 0.074(5) 0.120(7) -0.035(5) -0.048(5) 0.015(4)
C37 0.069(6) 0.061(5) 0.059(5) -0.016(4) 0.017(4) 0.017(4)
C38 0.029(4) 0.054(5) 0.070(6) 0.020(4) 0.000(4) 0.003(3)
C39 0.031(3) 0.029(3) 0.029(4) -0.004(3) 0.004(3) -0.009(3)
C40 0.066(5) 0.051(4) 0.043(4) -0.017(4) 0.016(4) -0.030(4)
C41 0.087(6) 0.086(5) 0.035(4) -0.011(4) 0.006(4) -0.059(4)
C42 0.080(5) 0.049(4) 0.059(5) -0.016(4) 0.018(4) -0.040(4)
C43 0.095(6) 0.114(6) 0.036(5) 0.002(5) 0.006(4) -0.064(5)
C44 0.054(5) 0.051(4) 0.064(5) 0.014(4) 0.005(4) -0.027(4)
O1 0.031(2) 0.026(2) 0.033(2) 0.0035(19) 0.0020(19) 0.0011(17)
C45 0.035(4) 0.031(3) 0.036(4) -0.013(3) 0.009(3) 0.001(3)
C46 0.036(4) 0.063(5) 0.067(5) -0.015(4) 0.007(4) -0.009(4)
C47 0.048(4) 0.046(4) 0.047(4) -0.014(4) 0.006(4) -0.007(3)
C48 0.051(5) 0.096(6) 0.061(5) -0.001(5) -0.018(4) -0.002(4)
C49 0.086(6) 0.040(4) 0.034(4) 0.005(4) 0.003(4) -0.009(4)
C50 0.070(6) 0.076(5) 0.040(5) 0.004(4) -0.023(4) 0.003(4)
O2 0.053(3) 0.036(2) 0.033(3) -0.006(2) 0.004(2) -0.008(2)
C51 0.087(6) 0.076(5) 0.047(5) -0.035(4) 0.013(4) -0.021(4)
C52 0.143(8) 0.092(6) 0.070(6) 0.020(5) 0.004(6) -0.065(6)
C53 0.097(6) 0.056(5) 0.089(6) 0.011(5) -0.014(5) -0.036(4)
C54 0.096(6) 0.043(4) 0.068(5) -0.018(4) -0.023(5) -0.007(4)
O3 0.045(3) 0.050(3) 0.056(3) -0.022(3) -0.002(2) 0.003(2)
C55 0.069(5) 0.054(4) 0.040(4) 0.010(4) -0.014(4) 0.007(4)
C56 0.163(9) 0.042(5) 0.090(7) -0.001(5) -0.048(6) 0.000(5)
C57 0.120(7) 0.081(6) 0.063(6) -0.041(5) -0.004(5) -0.015(5)
C58 0.056(5) 0.047(4) 0.053(5) -0.015(4) 0.005(4) 0.015(4)
Cl1 0.115(5) 0.199(7) 0.137(6) 0.074(6) -0.042(4) -0.058(5)
Cl2 0.068(4) 0.252(8) 0.128(5) -0.034(5) -0.020(3) 0.025(4)
C60 0.16(2) 0.37(4) 0.36(3) 0.03(3) 0.13(2) -0.08(2)
Cl1A 0.39(3) 0.42(2) 0.54(2) -0.278(18) -0.128(19) 0.034(17)
Cl2A 0.279(16) 0.50(2) 0.253(14) 0.076(14) -0.048(12) 0.008(17)
C60A 0.16(2) 0.37(4) 0.36(3) 0.03(3) 0.13(2) -0.08(2)

loop_
_geom_bond_atom_site_label_1
_geom_bond_atom_site_label_2
_geom_bond_distance
_geom_bond_site_symmetry_2
_geom_bond_publ_flag
Fe1 C1 1.950(5) . ?
Fe1 O1 1.973(4) . ?
Fe1 N1 2.026(4) . ?
Fe1 N2 2.047(4) . ?
Fe1 N3 2.047(4) . ?
N1 C11 1.381(5) . ?
N1 C14 1.382(6) . ?
N2 C6 1.399(6) . ?
N2 C9 1.399(5) . ?
N3 C16 1.362(5) . ?
N3 C19 1.408(5) . ?
N4 C3 1.308(5) . ?
N4 C4 1.415(5) . ?
N4 Na1 2.417(4) 2_676 ?
Na1 O1 2.274(4) . ?
Na1 O3 2.327(5) . ?
Na1 O2 2.372(4) . ?
Na1 N4 2.417(4) 2_676 ?
Na1 C22 2.901(5) 2_676 ?
C1 C2 1.444(6) . ?
C1 C4 1.458(7) . ?
C2 C20 1.387(6) . ?
C2 C3 1.441(6) . ?
C4 C5 1.390(6) . ?
C5 C6 1.415(6) . ?
C5 C21 1.484(6) . ?
C6 C7 1.421(6) . ?
C7 C8 1.349(6) . ?
C8 C9 1.438(6) . ?
C9 C10 1.378(6) . ?
C10 C11 1.408(6) . ?
C10 C27 1.505(6) . ?
C11 C12 1.449(6) . ?
C12 C13 1.327(6) . ?
C13 C14 1.437(6) . ?
C14 C15 1.389(6) . ?
C15 C16 1.396(6) . ?
C15 C33 1.493(7) . ?
C16 C17 1.437(6) . ?
C17 C18 1.345(6) . ?
C18 C19 1.430(6) . ?
C19 C20 1.365(6) . ?
C20 C39 1.506(6) . ?
C21 C22 1.378(6) . ?
C21 C23 1.406(7) . ?
C22 C24 1.376(6) . ?
C22 Na1 2.901(5) 2_676 ?
C23 C25 1.382(6) . ?
C24 C26 1.380(7) . ?
C25 C26 1.391(7) . ?
C27 C28 1.370(7) . ?
C27 C29 1.408(7) . ?
C28 C30 1.402(6) . ?
C29 C31 1.404(6) . ?
C30 C32 1.377(7) . ?
C31 C32 1.354(7) . ?
C33 C35 1.328(6) . ?
C33 C34 1.376(7) . ?
C34 C36 1.379(7) . ?
C35 C37 1.383(8) . ?
C36 C38 1.348(8) . ?
C37 C38 1.358(8) . ?
C39 C41 1.339(7) . ?
C39 C40 1.372(7) . ?
C40 C42 1.386(7) . ?
C41 C43 1.426(7) . ?
C42 C44 1.331(8) . ?
C43 C44 1.337(8) . ?
O1 C45 1.332(6) . ?
C45 C46 1.397(7) . ?
C45 C47 1.409(7) . ?
C46 C48 1.399(8) . ?
C47 C49 1.410(7) . ?
C48 C50 1.337(8) . ?
C49 C50 1.377(8) . ?
O2 C51 1.412(6) . ?
O2 C54 1.449(6) . ?
C51 C52 1.485(7) . ?
C52 C53 1.474(9) . ?
C53 C54 1.537(7) . ?
O3 C55 1.441(6) . ?
O3 C58 1.449(5) . ?
C55 C56 1.494(8) . ?
C56 C57 1.463(8) . ?
C57 C58 1.491(8) . ?
Cl1 C60 1.86(2) . ?
Cl2 C60 1.35(3) . ?
